data_4348287
loop_
_publ_author_name
'Ding, Xue-Hua'
'Wang, Shi'
'Li, Yong-Hua'
'Huang, Wei'

_publ_section_title
;
 Inorganic anion-assisted supramolecular assemblies of bent dipyridines:
 effects of anionic geometries on hydrogen-bonding networks
;
_journal_issue 3
_journal_name_full 'Inorganic Chemistry Frontiers'
_journal_page_first 263
_journal_paper_doi 10.1039/C4QI00125G
_journal_volume 2
_journal_year 2015
_chemical_formula_moiety 'C12 H10 N4 O, 2(N O3), 2(H2 O)'
_chemical_formula_sum 'C12 H14 N6 O9'
_chemical_formula_weight 386.29
_space_group_IT_number 14
_space_group_name_Hall '-P 2ybc'
_space_group_name_H-M_alt 'P 1 21/c 1'
_symmetry_cell_setting monoclinic
_symmetry_space_group_name_Hall '-P 2ybc'
_symmetry_space_group_name_H-M 'P 1 21/c 1'
_atom_sites_solution_hydrogens geom
_atom_sites_solution_primary direct
_atom_sites_solution_secondary difmap
_audit_creation_method SHELXL-97
_audit_update_record
;
2014-05-19 deposited with the CCDC.
2015-01-14 downloaded from the CCDC.
;
_cell_angle_alpha 90.00
_cell_angle_beta 90.46(3)
_cell_angle_gamma 90.00
_cell_formula_units_Z 4
_cell_length_a 7.4845(15)
_cell_length_b 18.648(4)
_cell_length_c 11.768(2)
_cell_measurement_reflns_used 16990
_cell_measurement_temperature 293(2)
_cell_measurement_theta_max 27.5
_cell_measurement_theta_min 3.4
_cell_volume 1642.4(6)
_computing_cell_refinement 'Bruker SMART'
_computing_data_collection 'Bruker SMART'
_computing_data_reduction 'Bruker SAINT'
_computing_molecular_graphics 'Bruker SHELXTL'
_computing_publication_material 'Bruker SHELXTL'
_computing_structure_refinement 'SHELXL-97 (Sheldrick, 1997)'
_computing_structure_solution 'SHELXS-97 (Sheldrick, 1990)'
_diffrn_ambient_temperature 293(2)
_diffrn_detector_area_resol_mean 8.366
_diffrn_measured_fraction_theta_full 0.998
_diffrn_measured_fraction_theta_max 0.998
_diffrn_measurement_device_type 'CCD area detector'
_diffrn_measurement_method 'phi and omega scans'
_diffrn_radiation_monochromator graphite
_diffrn_radiation_source 'fine-focus sealed tube'
_diffrn_radiation_type MoK\a
_diffrn_radiation_wavelength 0.71073
_diffrn_reflns_av_R_equivalents 0.0840
_diffrn_reflns_av_sigmaI/netI 0.0654
_diffrn_reflns_limit_h_max 9
_diffrn_reflns_limit_h_min -9
_diffrn_reflns_limit_k_max 24
_diffrn_reflns_limit_k_min -24
_diffrn_reflns_limit_l_max 15
_diffrn_reflns_limit_l_min -15
_diffrn_reflns_number 16990
_diffrn_reflns_theta_full 27.48
_diffrn_reflns_theta_max 27.48
_diffrn_reflns_theta_min 3.39
_exptl_absorpt_coefficient_mu 0.136
_exptl_absorpt_correction_T_max 0.969
_exptl_absorpt_correction_T_min 0.958
_exptl_absorpt_correction_type empirical
_exptl_absorpt_process_details 'Bruker SADABS'
_exptl_crystal_colour colorless
_exptl_crystal_density_diffrn 1.562
_exptl_crystal_density_method 'not measured'
_exptl_crystal_description needle-shaped
_exptl_crystal_F_000 800
_exptl_crystal_size_max 0.33
_exptl_crystal_size_mid 0.26
_exptl_crystal_size_min 0.23
_refine_diff_density_max 0.315
_refine_diff_density_min -0.345
_refine_diff_density_rms 0.078
_refine_ls_extinction_method none
_refine_ls_goodness_of_fit_ref 1.025
_refine_ls_hydrogen_treatment mixed
_refine_ls_matrix_type full
_refine_ls_number_parameters 244
_refine_ls_number_reflns 3764
_refine_ls_number_restraints 0
_refine_ls_restrained_S_all 1.025
_refine_ls_R_factor_all 0.1196
_refine_ls_R_factor_gt 0.0650
_refine_ls_shift/su_max 0.000
_refine_ls_shift/su_mean 0.000
_refine_ls_structure_factor_coef Fsqd
_refine_ls_weighting_details 'calc w=1/[\s^2^(Fo^2^)+(0.0757P)^2^+0.2713P] where P=(Fo^2^+2Fc^2^)/3'
_refine_ls_weighting_scheme calc
_refine_ls_wR_factor_gt 0.1410
_refine_ls_wR_factor_ref 0.1657
_reflns_number_gt 2199
_reflns_number_total 3759
_reflns_threshold_expression >2sigma(I)
_cod_data_source_file c4qi00125g2.cif
_cod_data_source_block 1
_cod_original_sg_symbol_H-M 'P 21/c'
_cod_database_code 4348287

loop_
_symmetry_equiv_pos_as_xyz
'x, y, z'
'-x, y+1/2, -z+1/2'
'-x, -y, -z'
'x, -y-1/2, z-1/2'

loop_
_atom_site_label
_atom_site_type_symbol
_atom_site_fract_x
_atom_site_fract_y
_atom_site_fract_z
_atom_site_U_iso_or_equiv
_atom_site_adp_type
_atom_site_occupancy
_atom_site_symmetry_multiplicity
_atom_site_calc_flag
_atom_site_refinement_flags
C1 C 0.8730(3) 0.73305(14) 0.9424(2) 0.0361(6) Uani 1 1 d .
H1 H 0.8148 0.7240 1.0104 0.043 Uiso 1 1 calc R
C2 C 0.9397(4) 0.67782(15) 0.8788(2) 0.0418(7) Uani 1 1 d .
H2 H 0.9259 0.6307 0.9030 0.050 Uiso 1 1 calc R
N1 N 1.0244(3) 0.69180(13) 0.7822(2) 0.0451(6) Uani 1 1 d .
H3 H 1.0645 0.6565 0.7430 0.054 Uiso 1 1 calc R
C3 C 1.0495(4) 0.75829(18) 0.7439(2) 0.0474(8) Uani 1 1 d .
H4 H 1.1113 0.7656 0.6767 0.057 Uiso 1 1 calc R
C4 C 0.9851(4) 0.81604(15) 0.8029(2) 0.0406(7) Uani 1 1 d .
H5 H 1.0019 0.8625 0.7765 0.049 Uiso 1 1 calc R
C5 C 0.8939(3) 0.80308(13) 0.9033(2) 0.0319(6) Uani 1 1 d .
C6 C 0.8204(3) 0.86428(14) 0.9639(2) 0.0312(6) Uani 1 1 d .
N2 N 0.8201(3) 0.93048(12) 0.93222(19) 0.0401(6) Uani 1 1 d .
N3 N 0.7302(3) 0.96841(12) 1.01648(19) 0.0395(6) Uani 1 1 d .
C7 C 0.6827(3) 0.92184(13) 1.0909(2) 0.0297(6) Uani 1 1 d .
O1 O 0.7357(2) 0.85415(9) 1.06457(14) 0.0319(4) Uani 1 1 d .
C8 C 0.5785(3) 0.93443(13) 1.1935(2) 0.0304(6) Uani 1 1 d .
C9 C 0.5292(3) 0.87839(14) 1.2645(2) 0.0351(6) Uani 1 1 d .
H6 H 0.5637 0.8316 1.2487 0.042 Uiso 1 1 calc R
C10 C 0.4287(4) 0.89360(15) 1.3583(2) 0.0390(7) Uani 1 1 d .
H7 H 0.3947 0.8569 1.4071 0.047 Uiso 1 1 calc R
N4 N 0.3798(3) 0.96072(12) 1.37938(19) 0.0385(6) Uani 1 1 d .
H8 H 0.3154 0.9691 1.4381 0.046 Uiso 1 1 calc R
C11 C 0.4263(4) 1.01550(15) 1.3136(2) 0.0399(7) Uani 1 1 d .
H9 H 0.3891 1.0617 1.3317 0.048 Uiso 1 1 calc R
C12 C 0.5286(3) 1.00425(14) 1.2195(2) 0.0359(6) Uani 1 1 d .
H10 H 0.5638 1.0424 1.1739 0.043 Uiso 1 1 calc R
N5 N 0.1265(3) 0.96881(14) 0.6118(2) 0.0436(6) Uani 1 1 d .
O2 O 0.1960(3) 1.01821(11) 0.55469(17) 0.0489(5) Uani 1 1 d .
O3 O 0.1604(3) 0.90548(12) 0.5860(2) 0.0660(7) Uani 1 1 d .
O4 O 0.0276(3) 0.98384(14) 0.69085(19) 0.0746(8) Uani 1 1 d .
N6 N 0.3711(3) 0.69773(13) 0.4565(2) 0.0415(6) Uani 1 1 d .
O5 O 0.4675(3) 0.72366(13) 0.3814(2) 0.0698(7) Uani 1 1 d .
O6 O 0.3463(3) 0.63249(11) 0.4600(2) 0.0658(7) Uani 1 1 d .
O7 O 0.3034(3) 0.73791(14) 0.5270(2) 0.0799(8) Uani 1 1 d .
O8 O 0.1205(3) 0.91322(10) 0.14107(17) 0.0501(5) Uani 1 1 d .
H11 H 0.0998 0.9535 0.1721 0.075 Uiso 1 1 d R
H12 H 0.0600 0.9098 0.0798 0.075 Uiso 1 1 d R
O9 O 0.5824(3) 0.81075(13) 0.6577(2) 0.0730(7) Uani 1 1 d .
H13 H 0.5593 0.8068 0.7202 0.109 Uiso 1 1 d R
H14 H 0.4918 0.8135 0.6139 0.109 Uiso 1 1 d R

loop_
_atom_site_aniso_label
_atom_site_aniso_U_11
_atom_site_aniso_U_22
_atom_site_aniso_U_33
_atom_site_aniso_U_23
_atom_site_aniso_U_13
_atom_site_aniso_U_12
C1 0.0394(15) 0.0341(15) 0.0350(15) -0.0003(11) 0.0058(12) 0.0003(12)
C2 0.0423(16) 0.0334(16) 0.0496(18) -0.0042(13) 0.0010(14) 0.0010(12)
N1 0.0422(14) 0.0453(15) 0.0479(15) -0.0162(12) 0.0035(12) 0.0098(11)
C3 0.0473(18) 0.058(2) 0.0374(16) -0.0068(14) 0.0123(13) 0.0065(15)
C4 0.0457(16) 0.0400(16) 0.0361(15) 0.0002(12) 0.0089(13) 0.0014(13)
C5 0.0311(13) 0.0332(14) 0.0314(13) -0.0026(11) 0.0052(11) 0.0018(11)
C6 0.0328(14) 0.0331(15) 0.0277(13) 0.0026(11) 0.0061(11) -0.0002(11)
N2 0.0510(14) 0.0327(13) 0.0368(13) 0.0025(10) 0.0140(11) 0.0058(10)
N3 0.0516(14) 0.0309(13) 0.0360(13) 0.0023(10) 0.0142(11) 0.0036(10)
C7 0.0339(14) 0.0225(13) 0.0329(14) -0.0029(10) 0.0057(11) 0.0012(10)
O1 0.0382(10) 0.0270(10) 0.0306(10) 0.0009(7) 0.0094(8) 0.0006(8)
C8 0.0328(14) 0.0295(13) 0.0287(13) -0.0019(11) 0.0023(10) 0.0006(11)
C9 0.0405(15) 0.0281(14) 0.0367(15) 0.0017(11) 0.0042(12) 0.0004(11)
C10 0.0416(16) 0.0378(16) 0.0376(15) 0.0045(12) 0.0061(12) -0.0031(13)
N4 0.0398(13) 0.0437(14) 0.0322(12) -0.0048(10) 0.0115(10) 0.0003(11)
C11 0.0458(16) 0.0326(15) 0.0413(16) -0.0066(12) 0.0056(13) 0.0053(13)
C12 0.0434(16) 0.0288(14) 0.0357(15) 0.0013(11) 0.0034(12) 0.0010(12)
N5 0.0464(14) 0.0517(16) 0.0330(13) -0.0004(11) 0.0097(11) 0.0020(12)
O2 0.0574(13) 0.0428(12) 0.0468(12) 0.0018(9) 0.0155(10) -0.0006(10)
O3 0.0900(17) 0.0422(14) 0.0661(15) -0.0022(11) 0.0227(13) 0.0051(12)
O4 0.0814(17) 0.0930(19) 0.0502(15) -0.0031(13) 0.0365(13) 0.0093(14)
N6 0.0405(14) 0.0367(14) 0.0472(15) -0.0030(11) 0.0013(11) 0.0022(11)
O5 0.0799(17) 0.0619(16) 0.0681(16) 0.0119(12) 0.0221(14) -0.0068(13)
O6 0.0913(17) 0.0318(13) 0.0746(17) -0.0006(11) 0.0238(13) -0.0030(11)
O7 0.0783(17) 0.0672(17) 0.095(2) -0.0425(14) 0.0319(15) -0.0037(13)
O8 0.0620(13) 0.0386(12) 0.0499(12) 0.0097(9) 0.0054(10) -0.0064(10)
O9 0.0789(17) 0.0662(16) 0.0739(17) -0.0072(13) 0.0102(13) -0.0067(13)

loop_
_atom_type_symbol
_atom_type_description
_atom_type_scat_dispersion_real
_atom_type_scat_dispersion_imag
_atom_type_scat_source
C C 0.0033 0.0016 'International Tables Vol C Tables 4.2.6.8 and 6.1.1.4'
H H 0.0000 0.0000 'International Tables Vol C Tables 4.2.6.8 and 6.1.1.4'
N N 0.0061 0.0033 'International Tables Vol C Tables 4.2.6.8 and 6.1.1.4'
O O 0.0106 0.0060 'International Tables Vol C Tables 4.2.6.8 and 6.1.1.4'

loop_
_geom_angle_atom_site_label_1
_geom_angle_atom_site_label_2
_geom_angle_atom_site_label_3
_geom_angle
C2 C1 C5 118.8(2)
C2 C1 H1 120.6
C5 C1 H1 120.6
N1 C2 C1 119.8(3)
N1 C2 H2 120.1
C1 C2 H2 120.1
C2 N1 C3 122.7(2)
C2 N1 H3 118.7
C3 N1 H3 118.7
N1 C3 C4 120.6(3)
N1 C3 H4 119.7
C4 C3 H4 119.7
C3 C4 C5 118.1(3)
C3 C4 H5 121.0
C5 C4 H5 121.0
C4 C5 C1 120.0(2)
C4 C5 C6 118.0(2)
C1 C5 C6 122.0(2)
N2 C6 O1 112.6(2)
N2 C6 C5 127.5(2)
O1 C6 C5 119.9(2)
C6 N2 N3 106.2(2)
C7 N3 N2 106.2(2)
N3 C7 O1 112.9(2)
N3 C7 C8 127.3(2)
O1 C7 C8 119.7(2)
C7 O1 C6 102.01(18)
C12 C8 C9 120.0(2)
C12 C8 C7 118.6(2)
C9 C8 C7 121.4(2)
C10 C9 C8 118.6(2)
C10 C9 H6 120.7
C8 C9 H6 120.7
N4 C10 C9 120.0(2)
N4 C10 H7 120.0
C9 C10 H7 120.0
C10 N4 C11 122.8(2)
C10 N4 H8 118.6
C11 N4 H8 118.6
N4 C11 C12 120.3(2)
N4 C11 H9 119.9
C12 C11 H9 119.9
C11 C12 C8 118.4(2)
C11 C12 H10 120.8
C8 C12 H10 120.8
O4 N5 O3 121.8(3)
O4 N5 O2 119.6(3)
O3 N5 O2 118.6(2)
O7 N6 O6 121.1(3)
O7 N6 O5 119.1(3)
O6 N6 O5 119.7(2)
H11 O8 H12 109.5
H13 O9 H14 113.9

loop_
_geom_bond_atom_site_label_1
_geom_bond_atom_site_label_2
_geom_bond_distance
C1 C2 1.369(4)
C1 C5 1.394(4)
C1 H1 0.9300
C2 N1 1.332(4)
C2 H2 0.9300
N1 C3 1.333(4)
N1 H3 0.8600
C3 C4 1.371(4)
C3 H4 0.9300
C4 C5 1.391(3)
C4 H5 0.9300
C5 C6 1.456(3)
C6 N2 1.290(3)
C6 O1 1.361(3)
N2 N3 1.395(3)
N3 C7 1.285(3)
C7 O1 1.360(3)
C7 C8 1.462(3)
C8 C12 1.389(4)
C8 C9 1.389(3)
C9 C10 1.371(4)
C9 H6 0.9300
C10 N4 1.328(3)
C10 H7 0.9300
N4 C11 1.330(3)
N4 H8 0.8600
C11 C12 1.368(4)
C11 H9 0.9300
C12 H10 0.9300
N5 O4 1.226(3)
N5 O3 1.246(3)
N5 O2 1.255(3)
N6 O7 1.230(3)
N6 O6 1.232(3)
N6 O5 1.243(3)
O8 H11 0.8500
O8 H12 0.8500
O9 H13 0.7604
O9 H14 0.8500
